data_4112935
loop_
_publ_author_name
'Andrei N. Vedernikov'
'James C. Fettinger'
'Fabian Mohr'

_publ_section_title
;
 Synthesis and Reactivity of Dimethyl Platinum(IV) Hydrides in Water
;
_journal_name_full 'Journal of the American Chemical Society'
_journal_page_first 11160
_journal_page_last 11161
_journal_paper_doi 10.1021/ja046310p
_journal_volume 126
_journal_year 2004
_chemical_formula_sum 'C13 H16 N2 O4 Pt S'
_chemical_formula_weight 491.43
_chemical_name_systematic
; 
 ? 
;
_space_group_IT_number 15
_symmetry_cell_setting monoclinic
_symmetry_space_group_name_Hall '-I 2ya'
_symmetry_space_group_name_H-M 'I 1 2/a 1'
_atom_sites_solution_hydrogens geom
_atom_sites_solution_primary direct
_atom_sites_solution_secondary difmap
_audit_creation_method SHELXL-97
_cell_angle_alpha 90.00
_cell_angle_beta 98.3600(10)
_cell_angle_gamma 90.00
_cell_formula_units_Z 16
_cell_length_a 25.4245(10)
_cell_length_b 9.5083(4)
_cell_length_c 25.4884(10)
_cell_measurement_reflns_used 7452
_cell_measurement_temperature 173(2)
_cell_measurement_theta_max 27.461
_cell_measurement_theta_min 2.289
_cell_volume 6096.2(4)
_computing_cell_refinement 'Bruker SMART'
_computing_data_collection 'Bruker SMART'
_computing_data_reduction 'Bruker SAINT'
_computing_molecular_graphics 'Bruker SHELXTL'
_computing_publication_material 'Bruker SHELXTL'
_computing_structure_refinement 'SHELXL-97 (Sheldrick, 1997)'
_computing_structure_solution 'SHELXS-97 (Sheldrick, 1990)'
_diffrn_ambient_temperature 173(2)
_diffrn_measured_fraction_theta_full 0.999
_diffrn_measured_fraction_theta_max 0.999
_diffrn_measurement_device_type 'CCD area detector'
_diffrn_measurement_method 'phi and omega scans'
_diffrn_radiation_monochromator graphite
_diffrn_radiation_source 'fine-focus sealed tube'
_diffrn_radiation_type MoK\a
_diffrn_radiation_wavelength 0.71073
_diffrn_reflns_av_R_equivalents 0.0305
_diffrn_reflns_av_sigmaI/netI 0.0245
_diffrn_reflns_limit_h_max 33
_diffrn_reflns_limit_h_min -33
_diffrn_reflns_limit_k_max 12
_diffrn_reflns_limit_k_min -12
_diffrn_reflns_limit_l_max 33
_diffrn_reflns_limit_l_min -33
_diffrn_reflns_number 26973
_diffrn_reflns_theta_full 27.50
_diffrn_reflns_theta_max 27.50
_diffrn_reflns_theta_min 2.29
_exptl_absorpt_coefficient_mu 9.359
_exptl_absorpt_correction_T_max 0.5686
_exptl_absorpt_correction_T_min 0.0843
_exptl_absorpt_correction_type 'empirical, SADABS (multi-scan)'
_exptl_crystal_colour Colorless
_exptl_crystal_density_diffrn 2.142
_exptl_crystal_density_meas 0
_exptl_crystal_description Rod
_exptl_crystal_F_000 3744
_exptl_crystal_size_max 0.52
_exptl_crystal_size_mid 0.08
_exptl_crystal_size_min 0.07
_refine_diff_density_max 2.438
_refine_diff_density_min -0.725
_refine_diff_density_rms 0.151
_refine_ls_extinction_method none
_refine_ls_goodness_of_fit_ref 1.096
_refine_ls_hydrogen_treatment mixed
_refine_ls_matrix_type full
_refine_ls_number_parameters 417
_refine_ls_number_reflns 7012
_refine_ls_number_restraints 0
_refine_ls_restrained_S_all 1.096
_refine_ls_R_factor_all 0.0335
_refine_ls_R_factor_gt 0.0263
_refine_ls_shift/su_max 0.002
_refine_ls_shift/su_mean 0.000
_refine_ls_structure_factor_coef Fsqd
_refine_ls_weighting_details 'calc w=1/[\s^2^(Fo^2^)+(0.0229P)^2^+52.9933P] where P=(Fo^2^+2Fc^2^)/3'
_refine_ls_weighting_scheme calc
_refine_ls_wR_factor_gt 0.0602
_refine_ls_wR_factor_ref 0.0630
_reflns_number_gt 6132
_reflns_number_total 7012
_reflns_threshold_expression >2sigma(I)
_cod_data_source_file ja046310psi20040622_020825.cif
_cod_data_source_block 1145ffmi
_cod_database_code 4112935

loop_
_symmetry_equiv_pos_as_xyz
'x, y, z'
'-x+1/2, y, -z'
'x+1/2, y+1/2, z+1/2'
'-x+1, y+1/2, -z+1/2'
'-x, -y, -z'
'x-1/2, -y, z'
'-x+1/2, -y+1/2, -z+1/2'
'x, -y+1/2, z+1/2'

loop_
_atom_site_label
_atom_site_type_symbol
_atom_site_fract_x
_atom_site_fract_y
_atom_site_fract_z
_atom_site_U_iso_or_equiv
_atom_site_adp_type
_atom_site_occupancy
_atom_site_symmetry_multiplicity
_atom_site_calc_flag
_atom_site_refinement_flags
Pt1 Pt 0.126489(7) 0.193795(18) 0.040057(7) 0.02070(5) Uani 1 1 d .
S1 S 0.06304(5) -0.00531(12) 0.10662(5) 0.0252(2) Uani 1 1 d .
C1 C 0.11038(19) 0.4492(5) 0.1121(2) 0.0283(10) Uani 1 1 d .
H1 H 0.1112 0.5000 0.0801 0.030(15) Uiso 1 1 calc R
N1 N 0.11312(15) 0.3085(4) 0.11092(16) 0.0235(8) Uani 1 1 d .
O1 O 0.18283(13) 0.3277(3) 0.03023(13) 0.0253(7) Uani 1 1 d .
H1A H 0.1873 0.3285 -0.0018 0.033(16) Uiso 1 1 calc R
C2 C 0.1064(2) 0.5233(5) 0.1580(2) 0.0320(11) Uani 1 1 d .
H2 H 0.1052 0.6231 0.1580 0.038(16) Uiso 1 1 calc R
N2 N 0.18372(16) 0.0751(4) 0.09495(15) 0.0228(8) Uani 1 1 d .
O2 O 0.06541(15) 0.0585(4) 0.05326(14) 0.0386(9) Uani 1 1 d .
C3 C 0.1041(2) 0.4469(6) 0.2042(2) 0.0344(12) Uani 1 1 d .
H3 H 0.1020 0.4942 0.2367 0.025(14) Uiso 1 1 calc R
O3 O 0.01457(15) 0.0341(4) 0.12525(16) 0.0368(9) Uani 1 1 d .
C4 C 0.1047(2) 0.3007(5) 0.2024(2) 0.0322(11) Uani 1 1 d .
H4 H 0.1017 0.2471 0.2333 0.040(16) Uiso 1 1 calc R
O4 O 0.07485(16) -0.1535(4) 0.10716(15) 0.0375(9) Uani 1 1 d .
C5 C 0.10986(19) 0.2343(5) 0.15501(18) 0.0238(9) Uani 1 1 d .
C6 C 0.11516(19) 0.0764(5) 0.15241(18) 0.0241(9) Uani 1 1 d .
H6 H 0.1116 0.0396 0.1885 0.025(13) Uiso 1 1 calc R
C7 C 0.17001(19) 0.0346(5) 0.14130(18) 0.0222(9) Uani 1 1 d .
C8 C 0.2052(2) -0.0368(5) 0.17928(19) 0.0278(10) Uani 1 1 d .
H8 H 0.1947 -0.0638 0.2121 0.031(14) Uiso 1 1 calc R
C9 C 0.2551(2) -0.0674(5) 0.1685(2) 0.0309(11) Uani 1 1 d .
H9 H 0.2797 -0.1161 0.1938 0.018(12) Uiso 1 1 calc R
C10 C 0.2696(2) -0.0266(5) 0.1203(2) 0.0306(11) Uani 1 1 d .
H10 H 0.3039 -0.0477 0.1120 0.039(16) Uiso 1 1 calc R
C11 C 0.23294(19) 0.0455(5) 0.0847(2) 0.0270(10) Uani 1 1 d .
H11 H 0.2429 0.0750 0.0519 0.022(13) Uiso 1 1 calc R
C12 C 0.0724(2) 0.3055(6) -0.0105(2) 0.0335(12) Uani 1 1 d .
H12A H 0.0572 0.3800 0.0092 0.051(19) Uiso 1 1 calc R
H12B H 0.0440 0.2426 -0.0266 0.047(18) Uiso 1 1 calc R
H12C H 0.0901 0.3476 -0.0384 0.06(2) Uiso 1 1 calc R
C13 C 0.1402(2) 0.0799(5) -0.02439(19) 0.0302(11) Uani 1 1 d .
H13A H 0.1573 0.1399 -0.0482 0.054(19) Uiso 1 1 calc R
H13B H 0.1063 0.0449 -0.0432 0.048(18) Uiso 1 1 calc R
H13C H 0.1634 0.0002 -0.0128 0.050(19) Uiso 1 1 calc R
Pt21 Pt 0.307025(7) 0.489717(17) 0.128140(6) 0.01851(5) Uani 1 1 d .
S21 S 0.38289(5) 0.68829(11) 0.20398(4) 0.0221(2) Uani 1 1 d .
C21 C 0.38015(19) 0.2321(5) 0.15327(17) 0.0232(9) Uani 1 1 d .
H21 H 0.3477 0.1826 0.1438 0.014(11) Uiso 1 1 calc R
N21 N 0.37945(14) 0.3734(4) 0.15305(14) 0.0203(7) Uani 1 1 d .
O21 O 0.28920(13) 0.3558(3) 0.06993(12) 0.0238(7) Uani 1 1 d .
H21A H 0.2560 0.3471 0.0632 0.037(17) Uiso 1 1 calc R
C22 C 0.4265(2) 0.1568(5) 0.16687(19) 0.0294(11) Uani 1 1 d .
H22 H 0.4262 0.0570 0.1656 0.023(13) Uiso 1 1 calc R
N22 N 0.35671(15) 0.6070(4) 0.08058(15) 0.0222(8) Uani 1 1 d .
O22 O 0.32842(13) 0.6266(4) 0.19194(14) 0.0298(8) Uani 1 1 d .
C23 C 0.4734(2) 0.2293(6) 0.1825(2) 0.0321(11) Uani 1 1 d .
H23 H 0.5057 0.1796 0.1927 0.049(18) Uiso 1 1 calc R
O23 O 0.38281(16) 0.8352(4) 0.19076(15) 0.0360(9) Uani 1 1 d .
C24 C 0.4729(2) 0.3754(6) 0.1831(2) 0.0314(11) Uani 1 1 d .
H24 H 0.5045 0.4270 0.1944 0.023(13) Uiso 1 1 calc R
O24 O 0.40629(15) 0.6533(4) 0.25716(14) 0.0373(9) Uani 1 1 d .
C25 C 0.42497(18) 0.4446(5) 0.16689(18) 0.0236(9) Uani 1 1 d .
C26 C 0.42313(18) 0.6030(5) 0.16024(19) 0.0239(9) Uani 1 1 d .
H26 H 0.4603 0.6380 0.1704 0.033(15) Uiso 1 1 calc R
C27 C 0.40609(19) 0.6448(5) 0.10286(19) 0.0244(9) Uani 1 1 d .
C28 C 0.4402(2) 0.7174(5) 0.0741(2) 0.0319(11) Uani 1 1 d .
H28 H 0.4747 0.7444 0.0905 0.030(14) Uiso 1 1 calc R
C29 C 0.4231(2) 0.7492(5) 0.0217(2) 0.0354(12) Uani 1 1 d .
H29 H 0.4457 0.7987 0.0015 0.044(17) Uiso 1 1 calc R
C30 C 0.3729(2) 0.7086(5) -0.0011(2) 0.0323(11) Uani 1 1 d .
H30 H 0.3605 0.7294 -0.0373 0.041(17) Uiso 1 1 calc R
C31 C 0.3408(2) 0.6375(5) 0.02926(19) 0.0277(10) Uani 1 1 d .
H31 H 0.3063 0.6091 0.0133 0.023(13) Uiso 1 1 calc R
C32 C 0.23989(19) 0.6041(5) 0.1036(2) 0.0276(10) Uani 1 1 d .
H32A H 0.2484 0.6809 0.0805 0.053(19) Uiso 1 1 calc R
H32B H 0.2262 0.6433 0.1345 0.07(2) Uiso 1 1 calc R
H32C H 0.2129 0.5431 0.0839 0.042(17) Uiso 1 1 calc R
C33 C 0.2625(2) 0.3772(5) 0.1739(2) 0.0289(10) Uani 1 1 d .
H33A H 0.2504 0.4393 0.2004 0.06(2) Uiso 1 1 calc R
H33B H 0.2841 0.3012 0.1919 0.08(3) Uiso 1 1 calc R
H33C H 0.2316 0.3370 0.1514 0.10(3) Uiso 1 1 calc R

loop_
_atom_site_aniso_label
_atom_site_aniso_U_11
_atom_site_aniso_U_22
_atom_site_aniso_U_33
_atom_site_aniso_U_23
_atom_site_aniso_U_13
_atom_site_aniso_U_12
Pt1 0.02147(9) 0.02288(9) 0.01844(9) 0.00280(6) 0.00517(6) -0.00317(6)
S1 0.0256(6) 0.0247(5) 0.0268(6) 0.0061(4) 0.0089(5) -0.0018(4)
C1 0.024(2) 0.030(2) 0.032(3) 0.009(2) 0.007(2) 0.0024(19)
N1 0.0215(19) 0.0239(19) 0.026(2) 0.0038(15) 0.0070(16) 0.0019(15)
O1 0.0267(17) 0.0301(17) 0.0200(16) 0.0000(13) 0.0066(13) -0.0080(14)
C2 0.033(3) 0.024(2) 0.040(3) -0.001(2) 0.013(2) 0.007(2)
N2 0.027(2) 0.0191(17) 0.0231(19) 0.0000(15) 0.0072(16) 0.0011(15)
O2 0.036(2) 0.055(2) 0.0243(18) 0.0085(17) 0.0022(15) -0.0257(18)
C3 0.040(3) 0.034(3) 0.033(3) -0.003(2) 0.017(2) 0.008(2)
O3 0.0277(19) 0.040(2) 0.045(2) 0.0091(17) 0.0126(17) 0.0025(16)
C4 0.040(3) 0.034(3) 0.025(2) 0.000(2) 0.011(2) 0.007(2)
O4 0.042(2) 0.0281(18) 0.042(2) -0.0026(16) 0.0035(18) 0.0015(16)
C5 0.024(2) 0.025(2) 0.024(2) 0.0028(18) 0.0087(18) 0.0038(18)
C6 0.028(2) 0.028(2) 0.018(2) 0.0059(18) 0.0065(18) 0.0013(19)
C7 0.024(2) 0.019(2) 0.024(2) -0.0004(17) 0.0077(18) 0.0010(17)
C8 0.034(3) 0.026(2) 0.023(2) 0.0032(18) 0.004(2) 0.004(2)
C9 0.033(3) 0.027(2) 0.032(3) 0.002(2) 0.000(2) 0.003(2)
C10 0.025(3) 0.024(2) 0.043(3) -0.003(2) 0.008(2) 0.0006(19)
C11 0.027(3) 0.026(2) 0.030(3) -0.0022(19) 0.011(2) -0.0012(19)
C12 0.026(3) 0.043(3) 0.029(3) 0.014(2) -0.003(2) -0.003(2)
C13 0.040(3) 0.028(2) 0.024(2) -0.0024(19) 0.009(2) -0.008(2)
Pt21 0.01676(9) 0.02014(8) 0.01869(9) -0.00267(6) 0.00281(6) 0.00005(6)
S21 0.0225(6) 0.0230(5) 0.0203(5) -0.0042(4) 0.0016(4) -0.0017(4)
C21 0.028(2) 0.023(2) 0.018(2) -0.0006(17) 0.0049(18) 0.0004(18)
N21 0.0187(18) 0.0208(18) 0.0215(18) 0.0001(14) 0.0031(14) 0.0029(14)
O21 0.0207(17) 0.0286(17) 0.0221(16) -0.0072(13) 0.0030(13) -0.0027(13)
C22 0.038(3) 0.027(2) 0.023(2) -0.0014(19) 0.006(2) 0.008(2)
N22 0.026(2) 0.0194(18) 0.0214(19) -0.0018(14) 0.0063(16) -0.0008(15)
O22 0.0204(17) 0.0370(19) 0.0322(18) -0.0152(15) 0.0043(14) -0.0024(14)
C23 0.028(3) 0.036(3) 0.033(3) -0.003(2) 0.003(2) 0.011(2)
O23 0.045(2) 0.0236(17) 0.042(2) -0.0028(15) 0.0166(18) 0.0025(16)
C24 0.022(2) 0.038(3) 0.033(3) -0.007(2) 0.003(2) 0.002(2)
O24 0.032(2) 0.054(2) 0.0253(18) 0.0000(17) -0.0002(15) -0.0002(17)
C25 0.022(2) 0.024(2) 0.025(2) -0.0032(18) 0.0043(18) 0.0016(18)
C26 0.017(2) 0.025(2) 0.030(2) -0.0046(19) 0.0022(18) -0.0022(18)
C27 0.025(2) 0.021(2) 0.029(2) -0.0036(18) 0.0096(19) -0.0011(18)
C28 0.028(3) 0.029(2) 0.040(3) -0.006(2) 0.011(2) -0.007(2)
C29 0.048(3) 0.023(2) 0.039(3) 0.003(2) 0.022(3) -0.002(2)
C30 0.049(3) 0.025(2) 0.025(2) 0.0003(19) 0.011(2) 0.001(2)
C31 0.035(3) 0.021(2) 0.027(2) 0.0000(18) 0.005(2) 0.0007(19)
C32 0.023(2) 0.024(2) 0.034(3) -0.002(2) -0.002(2) 0.0067(19)
C33 0.025(2) 0.034(3) 0.030(3) -0.001(2) 0.012(2) -0.006(2)

loop_
_atom_type_symbol
_atom_type_description
_atom_type_scat_dispersion_real
_atom_type_scat_dispersion_imag
_atom_type_scat_source
C C 0.0033 0.0016 'International Tables Vol C Tables 4.2.6.8 and 6.1.1.4'
H H 0.0000 0.0000 'International Tables Vol C Tables 4.2.6.8 and 6.1.1.4'
N N 0.0061 0.0033 'International Tables Vol C Tables 4.2.6.8 and 6.1.1.4'
O O 0.0106 0.0060 'International Tables Vol C Tables 4.2.6.8 and 6.1.1.4'
S S 0.1246 0.1234 'International Tables Vol C Tables 4.2.6.8 and 6.1.1.4'
Pt Pt -1.7033 8.3905 'International Tables Vol C Tables 4.2.6.8 and 6.1.1.4'

loop_
_geom_angle_atom_site_label_1
_geom_angle_atom_site_label_2
_geom_angle_atom_site_label_3
_geom_angle
O1 Pt1 C13 91.64(17)
O1 Pt1 C12 91.08(18)
C13 Pt1 C12 86.9(2)
O1 Pt1 O2 177.11(15)
C13 Pt1 O2 91.19(18)
C12 Pt1 O2 88.50(18)
O1 Pt1 N1 89.18(14)
C13 Pt1 N1 177.71(18)
C12 Pt1 N1 95.22(19)
O2 Pt1 N1 88.01(15)
O1 Pt1 N2 89.22(14)
C13 Pt1 N2 93.78(18)
C12 Pt1 N2 179.24(19)
O2 Pt1 N2 91.17(15)
N1 Pt1 N2 84.09(14)
O3 S1 O4 116.1(2)
O3 S1 O2 110.2(2)
O4 S1 O2 111.6(2)
O3 S1 C6 105.0(2)
O4 S1 C6 106.4(2)
O2 S1 C6 106.8(2)
N1 C1 C2 122.6(5)
N1 C1 H1 118.7
C2 C1 H1 118.7
C5 N1 C1 119.8(4)
C5 N1 Pt1 117.9(3)
C1 N1 Pt1 122.2(3)
Pt1 O1 H1A 109.5
C1 C2 C3 117.9(5)
C1 C2 H2 121.0
C3 C2 H2 121.0
C7 N2 C11 118.8(4)
C7 N2 Pt1 118.7(3)
C11 N2 Pt1 122.4(3)
S1 O2 Pt1 121.8(2)
C4 C3 C2 119.4(5)
C4 C3 H3 120.3
C2 C3 H3 120.3
C5 C4 C3 119.2(5)
C5 C4 H4 120.4
C3 C4 H4 120.4
N1 C5 C4 121.1(4)
N1 C5 C6 118.0(4)
C4 C5 C6 120.8(4)
C5 C6 C7 111.1(4)
C5 C6 S1 113.2(3)
C7 C6 S1 112.0(3)
C5 C6 H6 106.7
C7 C6 H6 106.7
S1 C6 H6 106.7
N2 C7 C8 122.0(4)
N2 C7 C6 117.0(4)
C8 C7 C6 120.8(4)
C9 C8 C7 119.0(5)
C9 C8 H8 120.5
C7 C8 H8 120.5
C8 C9 C10 119.4(5)
C8 C9 H9 120.3
C10 C9 H9 120.3
C11 C10 C9 118.7(5)
C11 C10 H10 120.7
C9 C10 H10 120.7
N2 C11 C10 122.2(5)
N2 C11 H11 118.9
C10 C11 H11 118.9
Pt1 C12 H12A 109.5
Pt1 C12 H12B 109.5
H12A C12 H12B 109.5
Pt1 C12 H12C 109.5
H12A C12 H12C 109.5
H12B C12 H12C 109.5
Pt1 C13 H13A 109.5
Pt1 C13 H13B 109.5
H13A C13 H13B 109.5
Pt1 C13 H13C 109.5
H13A C13 H13C 109.5
H13B C13 H13C 109.5
O21 Pt21 C33 90.31(17)
O21 Pt21 C32 91.32(17)
C33 Pt21 C32 86.9(2)
O21 Pt21 O22 177.54(14)
C33 Pt21 O22 89.15(17)
C32 Pt21 O22 91.05(17)
O21 Pt21 N21 89.03(14)
C33 Pt21 N21 94.79(18)
C32 Pt21 N21 178.25(17)
O22 Pt21 N21 88.63(14)
O21 Pt21 N22 90.03(14)
C33 Pt21 N22 178.30(18)
C32 Pt21 N22 94.74(18)
O22 Pt21 N22 90.44(14)
N21 Pt21 N22 83.54(14)
O23 S21 O24 115.6(2)
O23 S21 O22 111.3(2)
O24 S21 O22 110.3(2)
O23 S21 C26 105.8(2)
O24 S21 C26 106.5(2)
O22 S21 C26 106.7(2)
N21 C21 C22 122.1(5)
N21 C21 H21 119.0
C22 C21 H21 119.0
C21 N21 C25 119.5(4)
C21 N21 Pt21 121.5(3)
C25 N21 Pt21 118.9(3)
Pt21 O21 H21A 109.5
C21 C22 C23 118.8(5)
C21 C22 H22 120.6
C23 C22 H22 120.6
C31 N22 C27 118.9(4)
C31 N22 Pt21 122.3(3)
C27 N22 Pt21 118.8(3)
S21 O22 Pt21 122.17(19)
C22 C23 C24 119.4(5)
C22 C23 H23 120.3
C24 C23 H23 120.3
C23 C24 C25 118.6(5)
C23 C24 H24 120.7
C25 C24 H24 120.7
N21 C25 C24 121.5(4)
N21 C25 C26 117.4(4)
C24 C25 C26 120.9(4)
C25 C26 C27 111.6(4)
C25 C26 S21 112.8(3)
C27 C26 S21 111.6(3)
C25 C26 H26 106.8
C27 C26 H26 106.8
S21 C26 H26 106.8
N22 C27 C28 121.5(5)
N22 C27 C26 117.0(4)
C28 C27 C26 121.5(4)
C29 C28 C27 118.9(5)
C29 C28 H28 120.5
C27 C28 H28 120.5
C28 C29 C30 119.4(5)
C28 C29 H29 120.3
C30 C29 H29 120.3
C29 C30 C31 119.1(5)
C29 C30 H30 120.5
C31 C30 H30 120.5
N22 C31 C30 122.2(5)
N22 C31 H31 118.9
C30 C31 H31 118.9
Pt21 C32 H32A 109.5
Pt21 C32 H32B 109.5
H32A C32 H32B 109.5
Pt21 C32 H32C 109.5
H32A C32 H32C 109.5
H32B C32 H32C 109.5
Pt21 C33 H33A 109.5
Pt21 C33 H33B 109.5
H33A C33 H33B 109.5
Pt21 C33 H33C 109.5
H33A C33 H33C 109.5
H33B C33 H33C 109.5

loop_
_geom_bond_atom_site_label_1
_geom_bond_atom_site_label_2
_geom_bond_distance
Pt1 O1 1.960(3)
Pt1 C13 2.039(5)
Pt1 C12 2.041(5)
Pt1 O2 2.081(3)
Pt1 N1 2.178(4)
Pt1 N2 2.181(4)
S1 O3 1.433(4)
S1 O4 1.440(4)
S1 O2 1.499(4)
S1 C6 1.809(5)
C1 N1 1.341(6)
C1 C2 1.382(7)
C1 H1 0.9500
N1 C5 1.340(6)
O1 H1A 0.8400
C2 C3 1.393(7)
C2 H2 0.9500
N2 C7 1.336(6)
N2 C11 1.345(6)
C3 C4 1.391(7)
C3 H3 0.9500
C4 C5 1.387(7)
C4 H4 0.9500
C5 C6 1.509(6)
C6 C7 1.516(6)
C6 H6 1.0000
C7 C8 1.395(7)
C8 C9 1.369(7)
C8 H8 0.9500
C9 C10 1.387(7)
C9 H9 0.9500
C10 C11 1.384(7)
C10 H10 0.9500
C11 H11 0.9500
C12 H12A 0.9800
C12 H12B 0.9800
C12 H12C 0.9800
C13 H13A 0.9800
C13 H13B 0.9800
C13 H13C 0.9800
Pt21 O21 1.958(3)
Pt21 C33 2.042(4)
Pt21 C32 2.044(4)
Pt21 O22 2.092(3)
Pt21 N21 2.163(4)
Pt21 N22 2.180(4)
S21 O23 1.437(4)
S21 O24 1.438(4)
S21 O22 1.494(3)
S21 C26 1.811(5)
C21 N21 1.343(6)
C21 C22 1.379(7)
C21 H21 0.9500
N21 C25 1.343(6)
O21 H21A 0.8400
C22 C23 1.387(7)
C22 H22 0.9500
N22 C31 1.344(6)
N22 C27 1.349(6)
C23 C24 1.389(7)
C23 H23 0.9500
C24 C25 1.393(7)
C24 H24 0.9500
C25 C26 1.516(6)
C26 C27 1.517(7)
C26 H26 1.0000
C27 C28 1.397(6)
C28 C29 1.377(8)
C28 H28 0.9500
C29 C30 1.379(8)
C29 H29 0.9500
C30 C31 1.381(7)
C30 H30 0.9500
C31 H31 0.9500
C32 H32A 0.9800
C32 H32B 0.9800
C32 H32C 0.9800
C33 H33A 0.9800
C33 H33B 0.9800
C33 H33C 0.9800

loop_
_geom_hbond_atom_site_label_D
_geom_hbond_atom_site_label_H
_geom_hbond_atom_site_label_A
_geom_hbond_distance_DH
_geom_hbond_distance_HA
_geom_hbond_distance_DA
_geom_hbond_angle_DHA
_geom_hbond_site_symmetry_A
O1 H1A O21 0.84 1.93 2.761(4) 167.4 2
O21 H21A O1 0.84 1.94 2.759(5) 166.2 .
